data_8101103
loop_
_publ_author_name
'Turner, K. A.'
'Sasse, W. H. F.'
'Tiekink, E. R. T.'

_publ_section_title
;
Crystal structure of dimethyl [2-(4'-nitrophenyl)-3-phenyl-2H-azirin-
2-yl]phosphonate, C~16~H~15~N~2~O~5~P
;
_journal_issue 4
_journal_name_full 'Zeitschrift f\"ur Kristallographie - New Crystal Structures'
_journal_page_first 569
_journal_page_last 570
_journal_volume 216
_journal_year 2001
_chemical_formula_moiety 'C16 H15 N2 O5 P '
_chemical_formula_structural 'C16 H15 N2 O5 P '
_chemical_formula_sum 'C16 H15 N2 O5 P'
_chemical_formula_weight 346.28
_space_group_IT_number 14
_symmetry_cell_setting monoclinic
_symmetry_space_group_name_Hall '-P 2ybc'
_symmetry_space_group_name_H-M 'P 1 21/c 1'
_cell_angle_alpha 90
_cell_angle_beta 101.70(1)
_cell_angle_gamma 90
_cell_formula_units_Z 4
_cell_length_a 5.912(1)
_cell_length_b 22.000(1)
_cell_length_c 13.006(2)
_cell_measurement_temperature 293
_cell_volume 1656.5(3)
_diffrn_ambient_temperature 293
_exptl_crystal_density_diffrn 1.388
_cod_original_sg_symbol_H-M 'P 21/c'
_cod_original_formula_sum 'C16 H15 N2 O5 P '
_cod_database_code 8101103

loop_
_symmetry_equiv_pos_as_xyz
'  +x,  +y,  +z'
'  -x,1/2+y,1/2-z'
'  -x,  -y,  -z'
'  +x,1/2-y,1/2+z'

loop_
_atom_site_label
_atom_site_type_symbol
_atom_site_fract_x
_atom_site_fract_y
_atom_site_fract_z
_atom_site_U_iso_or_equiv
_atom_site_adp_type
_atom_site_occupancy
_atom_site_symmetry_multiplicity
_atom_site_calc_flag
_atom_site_refinement_flags
_atom_site_disorder_assembly
_atom_site_disorder_group
P2 P 0.20355(12) 0.22100(3) 0.13962(6) 0.0506(2) Uani 1 4 d . . .
O2' O 0.4218(3) 0.26063(9) 0.13742(19) 0.0696(6) Uani 1 4 d . . .
O2'' O 0.1496(4) 0.23652(9) 0.24997(17) 0.0653(6) Uani 1 4 d . . .
O2 O 0.0168(3) 0.22784(10) 0.04821(17) 0.0694(6) Uani 1 4 d . . .
O24 O 1.1344(5) 0.09680(14) 0.5502(2) 0.1036(10) Uani 1 4 d . . .
O24' O 0.8742(5) 0.04123(15) 0.5931(2) 0.1181(11) Uani 1 4 d . . .
N1 N 0.1086(4) 0.09558(11) 0.1192(2) 0.0596(6) Uani 1 4 d . . .
N24 N 0.9392(5) 0.07656(14) 0.5340(2) 0.0703(7) Uani 1 4 d . . .
C2 C 0.3010(4) 0.14428(12) 0.1610(2) 0.0470(7) Uani 1 4 d . . .
C2'' C 0.0719(7) 0.29625(17) 0.2728(3) 0.0908(12) Uani 1 4 d . . .
H2D H 0.0480 0.2972 0.3437 0.112(4) Uiso 1 4 calc R . .
H2E H -0.0706 0.3054 0.2253 0.112(4) Uiso 1 4 calc R . .
H2F H 0.1864 0.3258 0.2648 0.112(4) Uiso 1 4 calc R . .
C2' C 0.4754(6) 0.2828(2) 0.0411(3) 0.0990(14) Uani 1 4 d . . .
H2A H 0.6155 0.3061 0.0564 0.112(4) Uiso 1 4 calc R . .
H2B H 0.3514 0.3081 0.0056 0.112(4) Uiso 1 4 calc R . .
H2C H 0.4950 0.2491 -0.0031 0.112(4) Uiso 1 4 calc R . .
C3 C 0.2684(5) 0.10381(12) 0.0695(2) 0.0513(7) Uani 1 4 d . . .
C21 C 0.4693(4) 0.12772(12) 0.2592(2) 0.0450(6) Uani 1 4 d . . .
C22 C 0.6860(5) 0.15384(15) 0.2837(2) 0.0647(9) Uani 1 4 d . . .
H22 H 0.7278 0.1827 0.2387 0.112(4) Uiso 1 4 calc R . .
C23 C 0.8418(5) 0.13784(15) 0.3739(3) 0.0673(9) Uani 1 4 d . . .
H23 H 0.9874 0.1556 0.3901 0.112(4) Uiso 1 4 calc R . .
C24 C 0.7762(5) 0.09497(12) 0.4391(2) 0.0502(7) Uani 1 4 d . . .
C25 C 0.5633(6) 0.06954(15) 0.4171(3) 0.0680(9) Uani 1 4 d . . .
H25 H 0.5214 0.0411 0.4626 0.112(4) Uiso 1 4 calc R . .
C26 C 0.4090(5) 0.08576(14) 0.3274(3) 0.0625(8) Uani 1 4 d . . .
H26 H 0.2628 0.0683 0.3126 0.112(4) Uiso 1 4 calc R . .
C31 C 0.3582(4) 0.08550(13) -0.0210(2) 0.0494(7) Uani 1 4 d . . .
C32 C 0.5590(5) 0.11239(14) -0.0384(3) 0.0621(8) Uani 1 4 d . . .
H32 H 0.6389 0.1402 0.0094 0.112(4) Uiso 1 4 calc R . .
C33 C 0.6385(6) 0.09722(16) -0.1277(3) 0.0781(10) Uani 1 4 d . . .
H33 H 0.7727 0.1151 -0.1405 0.112(4) Uiso 1 4 calc R . .
C34 C 0.5200(7) 0.05566(18) -0.1984(3) 0.0821(11) Uani 1 4 d . . .
H34 H 0.5727 0.0464 -0.2592 0.112(4) Uiso 1 4 calc R . .
C35 C 0.3255(7) 0.02821(17) -0.1790(3) 0.0759(10) Uani 1 4 d . . .
H35 H 0.2483 -0.0004 -0.2261 0.112(4) Uiso 1 4 calc R . .
C36 C 0.2426(5) 0.04263(13) -0.0901(2) 0.0598(8) Uani 1 4 d . . .
H36 H 0.1107 0.0238 -0.0768 0.112(4) Uiso 1 4 calc R . .

loop_
_atom_site_aniso_label
_atom_site_aniso_U_11
_atom_site_aniso_U_22
_atom_site_aniso_U_33
_atom_site_aniso_U_23
_atom_site_aniso_U_13
_atom_site_aniso_U_12
P2 0.0432(4) 0.0531(4) 0.0558(4) 0.0016(4) 0.0109(3) 0.0012(3)
O2' 0.0551(12) 0.0681(14) 0.0842(16) 0.0224(12) 0.0110(11) -0.0095(10)
O2'' 0.0796(14) 0.0567(14) 0.0649(13) -0.0034(10) 0.0274(11) 0.0071(10)
O2 0.0529(11) 0.0781(16) 0.0705(14) 0.0016(12) -0.0031(11) 0.0132(11)
O24 0.0745(17) 0.140(3) 0.0833(18) 0.0336(16) -0.0147(14) -0.0134(16)
O24' 0.112(2) 0.155(3) 0.0785(18) 0.0629(19) -0.0009(16) -0.0208(19)
N1 0.0491(12) 0.0626(16) 0.0647(15) -0.0076(12) 0.0062(12) -0.0124(11)
N24 0.0736(19) 0.079(2) 0.0551(16) 0.0106(15) 0.0042(14) 0.0047(15)
C2 0.0397(13) 0.0496(16) 0.0513(16) -0.0029(13) 0.0083(13) -0.0057(12)
C2'' 0.118(3) 0.072(2) 0.082(3) -0.022(2) 0.018(2) 0.017(2)
C2' 0.073(2) 0.106(3) 0.128(4) 0.056(3) 0.042(2) 0.013(2)
C3 0.0456(15) 0.0524(16) 0.0523(16) 0.0029(13) 0.0013(13) -0.0005(12)
C21 0.0445(14) 0.0424(14) 0.0503(16) -0.0040(12) 0.0149(12) 0.0009(11)
C22 0.0562(18) 0.073(2) 0.0614(19) 0.0215(17) 0.0034(16) -0.0142(15)
C23 0.0555(18) 0.074(2) 0.067(2) 0.0155(17) 0.0009(17) -0.0098(15)
C24 0.0557(16) 0.0498(16) 0.0446(15) 0.0014(13) 0.0089(13) 0.0020(13)
C25 0.076(2) 0.063(2) 0.064(2) 0.0180(16) 0.0123(17) -0.0109(16)
C26 0.0604(17) 0.0601(19) 0.0652(19) 0.0087(16) 0.0085(16) -0.0160(15)
C31 0.0471(15) 0.0510(16) 0.0474(16) 0.0007(13) 0.0034(13) 0.0050(13)
C32 0.0535(17) 0.066(2) 0.064(2) -0.0022(16) 0.0069(15) 0.0014(15)
C33 0.077(2) 0.077(3) 0.088(3) 0.010(2) 0.035(2) 0.0035(19)
C34 0.104(3) 0.079(3) 0.070(2) -0.003(2) 0.033(2) 0.015(2)
C35 0.092(3) 0.070(2) 0.064(2) -0.0126(18) 0.010(2) 0.008(2)
C36 0.0619(17) 0.0524(17) 0.0632(19) -0.0023(15) 0.0082(15) 0.0023(14)

loop_
_geom_bond_atom_site_label_1
_geom_bond_atom_site_label_2
_geom_bond_distance
_geom_bond_site_symmetry_2
_geom_bond_publ_flag
P2 O2 1.457(2) . ?
P2 O2' 1.562(2) . ?
P2 O2'' 1.570(2) . ?
P2 C2 1.787(3) . ?
O2' C2' 1.439(4) . ?
O2'' C2'' 1.443(4) . ?
O24 N24 1.215(3) . ?
O24' N24 1.210(3) . ?
N1 C3 1.262(4) . ?
N1 C2 1.577(3) . ?
N24 C24 1.460(4) . ?
C2 C3 1.467(4) . ?
C2 C21 1.496(4) . ?
C3 C31 1.444(4) . ?
C21 C22 1.381(4) . ?
C21 C26 1.376(4) . ?
C22 C23 1.382(4) . ?
C23 C24 1.376(4) . ?
C24 C25 1.354(4) . ?
C25 C26 1.374(4) . ?
C31 C32 1.385(4) . ?
C31 C36 1.384(4) . ?
C32 C33 1.380(4) . ?
C33 C34 1.382(5) . ?
C34 C35 1.367(5) . ?
C35 C36 1.381(5) . ?

loop_
_cod_related_entry_id
_cod_related_entry_database
_cod_related_entry_code
1 ChemSpider 4416658
